data_7217153
loop_
_publ_author_name
'Wylie, E. M.'
'Smith, P. A.'
'Peruski, K. M.'
'Smith, J. S.'
'Dustin, M. K.'
'Burns, P. C.'

_publ_section_title
;
 Effects of ionic liquid media on the cation selectivity of uranyl
 structural units in five new compounds produced using the ionothermal
 technique
;
_journal_issue 31
_journal_name_full CrystEngComm
_journal_page_first 7236
_journal_paper_doi 10.1039/C4CE00270A
_journal_volume 16
_journal_year 2014
_chemical_formula_moiety 'C8 O22 P4 U3, 2(C6 N2)'
_chemical_formula_structural (C6H11N2)2[(UO2)3(C2H5PO4)4]
_chemical_formula_sum 'C20 N4 O22 P4 U3'
_chemical_formula_weight 1486.21
_chemical_name_systematic ?
_space_group_IT_number 14
_symmetry_cell_setting monoclinic
_symmetry_space_group_name_Hall '-P 2yn'
_symmetry_space_group_name_H-M 'P 1 21/n 1'
_atom_sites_solution_primary direct
_atom_sites_solution_secondary difmap
_audit_creation_method SHELXL-97
_cell_angle_alpha 90.00
_cell_angle_beta 101.758(10)
_cell_angle_gamma 90.00
_cell_formula_units_Z 2
_cell_length_a 9.954(7)
_cell_length_b 10.264(7)
_cell_length_c 19.566(14)
_cell_measurement_reflns_used 823
_cell_measurement_temperature 174(2)
_cell_measurement_theta_max 27.43
_cell_measurement_theta_min 2.14
_cell_volume 1957(2)
_computing_cell_refinement 'Bruker SAINT'
_computing_data_collection 'Bruker APEX2'
_computing_data_reduction 'Bruker SAINT'
_computing_molecular_graphics 'Bruker SHELXTL'
_computing_publication_material 'Bruker SHELXTL'
_computing_structure_refinement 'SHELXL-97 (Sheldrick, 2008)'
_computing_structure_solution 'SHELXS-97 (Sheldrick, 2008)'
_diffrn_ambient_temperature 174(2)
_diffrn_measured_fraction_theta_full 1.000
_diffrn_measured_fraction_theta_max 1.000
_diffrn_measurement_device_type 'BRUKER AXS Apex-2 CCD-4k'
_diffrn_measurement_method 'phi-omega scan'
_diffrn_radiation_monochromator graphite
_diffrn_radiation_source 'fine-focus sealed tube'
_diffrn_radiation_type MoK\a
_diffrn_radiation_wavelength 0.71073
_diffrn_reflns_av_R_equivalents 0.1369
_diffrn_reflns_av_sigmaI/netI 0.1171
_diffrn_reflns_limit_h_max 12
_diffrn_reflns_limit_h_min -12
_diffrn_reflns_limit_k_max 13
_diffrn_reflns_limit_k_min -13
_diffrn_reflns_limit_l_max 25
_diffrn_reflns_limit_l_min -25
_diffrn_reflns_number 22325
_diffrn_reflns_theta_full 27.34
_diffrn_reflns_theta_max 27.34
_diffrn_reflns_theta_min 2.13
_exptl_absorpt_coefficient_mu 12.628
_exptl_absorpt_correction_T_max 0.603
_exptl_absorpt_correction_T_min 0.473
_exptl_absorpt_correction_type multi-scan
_exptl_crystal_colour yellow
_exptl_crystal_density_diffrn 2.522
_exptl_crystal_density_meas ?
_exptl_crystal_density_method none
_exptl_crystal_description prismatic
_exptl_crystal_F_000 1320
_exptl_crystal_size_max 0.06
_exptl_crystal_size_mid 0.05
_exptl_crystal_size_min 0.04
_refine_diff_density_max 3.486
_refine_diff_density_min -1.624
_refine_diff_density_rms 0.304
_refine_ls_extinction_method none
_refine_ls_goodness_of_fit_ref 0.979
_refine_ls_hydrogen_treatment none
_refine_ls_matrix_type full
_refine_ls_number_parameters 181
_refine_ls_number_reflns 4427
_refine_ls_number_restraints 1
_refine_ls_restrained_S_all 0.982
_refine_ls_R_factor_all 0.1448
_refine_ls_R_factor_gt 0.0497
_refine_ls_shift/su_max 0.028
_refine_ls_shift/su_mean 0.001
_refine_ls_structure_factor_coef Fsqd
_refine_ls_weighting_details 'calc w=1/[\s^2^(Fo^2^)+(0.0395P)^2^+0.0000P] where P=(Fo^2^+2Fc^2^)/3'
_refine_ls_weighting_scheme calc
_refine_ls_wR_factor_gt 0.1014
_refine_ls_wR_factor_ref 0.1326
_reflns_number_gt 1909
_reflns_number_total 4427
_reflns_threshold_expression >2sigma(I)
_cod_data_source_file c4ce00270a2.cif
_cod_data_source_block p21n
_cod_depositor_comments
;
The following automatic conversions were performed:

'_exptl_crystal_density_meas' value 'not measured' was changed to '?'
- the value is perceived as not measured.

Automatic conversion script
Id: cif_fix_values 3008 2015-01-20 13:52:24Z robertas 
;
_cod_original_sg_symbol_H-M 'P 21/n'
_cod_database_code 7217153

loop_
_symmetry_equiv_pos_as_xyz
'x, y, z'
'-x+1/2, y+1/2, -z+1/2'
'-x, -y, -z'
'x-1/2, -y-1/2, z-1/2'

loop_
_atom_site_label
_atom_site_type_symbol
_atom_site_fract_x
_atom_site_fract_y
_atom_site_fract_z
_atom_site_U_iso_or_equiv
_atom_site_adp_type
_atom_site_occupancy
_atom_site_symmetry_multiplicity
_atom_site_calc_flag
_atom_site_refinement_flags
U1 U 0.5000 0.5000 0.0000 0.01873(18) Uani 1 2 d S
U2 U 0.82830(5) 0.50495(6) 0.25424(3) 0.02216(16) Uani 1 1 d .
P1 P 0.6467(4) 0.7389(4) 0.1272(2) 0.0236(11) Uani 1 1 d .
P2 P 0.6980(5) 0.2702(4) 0.1210(2) 0.0334(13) Uani 1 1 d .
O1 O 0.5752(12) 0.3398(9) 0.0794(6) 0.039(3) Uani 1 1 d .
O2 O 0.5315(11) 0.6514(9) 0.0890(5) 0.027(3) Uani 1 1 d .
O3 O 0.7605(11) 0.6639(10) 0.1729(6) 0.032(3) Uani 1 1 d .
O4 O 0.6703(10) 0.5217(10) -0.0113(5) 0.031(3) Uani 1 1 d .
O5 O 0.6571(10) 0.4729(9) 0.2629(6) 0.035(3) Uani 1 1 d .
O6 O 0.5867(11) 0.8436(9) 0.1682(5) 0.027(3) Uani 1 1 d .
O7 O 0.6545(12) 0.1593(11) 0.1614(6) 0.042(3) Uani 1 1 d .
O8 O 0.9992(10) 0.5342(9) 0.2450(5) 0.032(3) Uani 1 1 d .
O9 O 0.2803(12) 1.1915(10) -0.0723(6) 0.036(3) Uani 1 1 d .
O10 O 0.7993(12) 0.3596(10) 0.1644(6) 0.040(3) Uani 1 1 d .
O11 O 0.7680(15) 0.2130(12) 0.0622(7) 0.057(4) Uani 1 1 d .
N1 N 1.4112(16) 0.2032(14) 0.3856(8) 0.050(4) Uiso 1 1 d .
N2 N 1.3366(15) 0.3432(13) 0.3029(8) 0.043(4) Uiso 1 1 d .
C1 C 0.3753(18) 1.1038(18) -0.0203(9) 0.045(5) Uiso 1 1 d .
C2 C 1.225(2) 0.3167(18) 0.3319(10) 0.050(5) Uiso 1 1 d .
C3 C 1.4525(17) 0.2810(16) 0.3350(9) 0.038(4) Uiso 1 1 d .
C4 C 1.272(2) 0.2268(19) 0.3808(11) 0.056(5) Uiso 1 1 d .
C5 C 1.330(2) 0.4414(19) 0.2408(11) 0.060(6) Uiso 1 1 d .
C6 C 1.508(2) 0.1163(19) 0.4294(10) 0.057(6) Uiso 1 1 d .
C7 C 0.312(2) 1.097(2) 0.0452(11) 0.065(6) Uiso 1 1 d .
C8 C 1.292(3) 0.358(2) 0.1805(14) 0.096(9) Uiso 1 1 d .
C10 C 0.884(4) 0.152(4) 0.0749(19) 0.153(14) Uiso 1 1 d D
C9 C 1.001(4) 0.116(4) 0.120(2) 0.22(2) Uiso 1 1 d D

loop_
_atom_site_aniso_label
_atom_site_aniso_U_11
_atom_site_aniso_U_22
_atom_site_aniso_U_33
_atom_site_aniso_U_23
_atom_site_aniso_U_13
_atom_site_aniso_U_12
U1 0.0216(4) 0.0154(3) 0.0162(3) -0.0006(5) -0.0033(3) 0.0000(5)
U2 0.0235(3) 0.0183(3) 0.0218(3) 0.0008(4) -0.0020(2) 0.0002(4)
P1 0.028(3) 0.016(2) 0.022(3) -0.0006(18) -0.0071(19) 0.0019(18)
P2 0.050(3) 0.018(2) 0.025(3) -0.0004(19) -0.009(2) 0.000(2)
O1 0.059(9) 0.012(6) 0.043(9) 0.002(5) 0.002(7) -0.006(6)
O2 0.035(7) 0.022(6) 0.022(7) -0.017(5) 0.002(5) 0.000(5)
O3 0.031(7) 0.030(6) 0.031(8) 0.010(5) -0.004(6) 0.009(5)
O4 0.028(6) 0.033(7) 0.032(6) -0.014(5) 0.004(5) -0.006(5)
O5 0.025(6) 0.029(7) 0.050(7) 0.007(5) 0.002(5) 0.005(5)
O6 0.035(7) 0.026(6) 0.017(6) 0.005(5) 0.002(5) -0.005(5)
O7 0.053(9) 0.040(7) 0.027(7) 0.013(6) -0.002(6) 0.010(6)
O8 0.022(6) 0.031(7) 0.043(7) 0.015(5) 0.003(5) 0.001(5)
O9 0.040(8) 0.030(7) 0.038(8) 0.007(6) 0.009(6) 0.006(5)
O10 0.053(9) 0.033(7) 0.029(8) -0.012(6) -0.005(6) 0.010(6)
O11 0.070(11) 0.059(9) 0.040(9) -0.015(7) 0.007(8) 0.009(8)

loop_
_atom_type_symbol
_atom_type_description
_atom_type_scat_dispersion_real
_atom_type_scat_dispersion_imag
_atom_type_scat_source
C C 0.0033 0.0016 'International Tables Vol C Tables 4.2.6.8 and 6.1.1.4'
N N 0.0061 0.0033 'International Tables Vol C Tables 4.2.6.8 and 6.1.1.4'
O O 0.0106 0.0060 'International Tables Vol C Tables 4.2.6.8 and 6.1.1.4'
P P 0.1023 0.0942 'International Tables Vol C Tables 4.2.6.8 and 6.1.1.4'
U U -9.6767 9.6646 'International Tables Vol C Tables 4.2.6.8 and 6.1.1.4'

loop_
_geom_angle_atom_site_label_1
_geom_angle_atom_site_label_2
_geom_angle_atom_site_label_3
_geom_angle
_geom_angle_site_symmetry_1
_geom_angle_site_symmetry_3
O4 U1 O4 179.999(1) . 3_665
O4 U1 O1 89.2(4) . .
O4 U1 O1 90.8(4) 3_665 .
O4 U1 O1 90.8(4) . 3_665
O4 U1 O1 89.2(4) 3_665 3_665
O1 U1 O1 179.999(1) . 3_665
O4 U1 O2 91.4(4) . .
O4 U1 O2 88.6(4) 3_665 .
O1 U1 O2 89.8(4) . .
O1 U1 O2 90.2(4) 3_665 .
O4 U1 O2 88.6(4) . 3_665
O4 U1 O2 91.4(4) 3_665 3_665
O1 U1 O2 90.2(4) . 3_665
O1 U1 O2 89.8(4) 3_665 3_665
O2 U1 O2 179.999(1) . 3_665
O8 U2 O5 179.0(5) . .
O8 U2 O7 91.4(4) . 2_655
O5 U2 O7 89.5(4) . 2_655
O8 U2 O10 90.3(5) . .
O5 U2 O10 88.8(4) . .
O7 U2 O10 175.7(4) 2_655 .
O8 U2 O3 87.8(4) . .
O5 U2 O3 92.6(4) . .
O7 U2 O3 88.6(4) 2_655 .
O10 U2 O3 87.6(4) . .
O8 U2 O6 87.5(4) . 2_645
O5 U2 O6 92.0(4) . 2_645
O7 U2 O6 93.4(4) 2_655 2_645
O10 U2 O6 90.5(4) . 2_645
O3 U2 O6 175.0(4) . 2_645
O3 P1 O2 112.9(6) . .
O3 P1 O6 112.0(7) . .
O2 P1 O6 109.5(6) . .
O3 P1 O9 103.9(7) . 3_675
O2 P1 O9 109.6(7) . 3_675
O6 P1 O9 108.7(6) . 3_675
O10 P2 O7 113.6(7) . .
O10 P2 O1 113.3(7) . .
O7 P2 O1 110.9(7) . .
O10 P2 O11 107.3(8) . .
O7 P2 O11 108.7(7) . .
O1 P2 O11 102.3(8) . .
P2 O1 U1 146.0(7) . .
P1 O2 U1 137.6(7) . .
P1 O3 U2 149.3(7) . .
P1 O6 U2 136.3(6) . 2_655
P2 O7 U2 157.9(8) . 2_645
C1 O9 P1 114.1(10) . 3_675
P2 O10 U2 143.7(8) . .
C10 O11 P2 123(2) . .
C4 N1 C3 106.6(16) . .
C4 N1 C6 132.7(17) . .
C3 N1 C6 120.7(17) . .
C3 N2 C2 113.5(16) . .
C3 N2 C5 124.1(15) . .
C2 N2 C5 122.3(15) . .
O9 C1 C7 106.0(14) . .
C4 C2 N2 103.7(17) . .
N2 C3 N1 104.6(16) . .
C2 C4 N1 111.4(18) . .
C8 C5 N2 102.6(17) . .
O11 C10 C9 150(4) . .

loop_
_geom_bond_atom_site_label_1
_geom_bond_atom_site_label_2
_geom_bond_distance
_geom_bond_site_symmetry_2
U1 O4 1.768(10) .
U1 O4 1.768(10) 3_665
U1 O1 2.281(11) .
U1 O1 2.281(11) 3_665
U1 O2 2.308(9) .
U1 O2 2.308(9) 3_665
U2 O8 1.772(10) .
U2 O5 1.777(10) .
U2 O7 2.269(11) 2_655
U2 O10 2.278(11) .
U2 O3 2.283(10) .
U2 O6 2.289(10) 2_645
P1 O3 1.504(11) .
P1 O2 1.526(11) .
P1 O6 1.533(11) .
P1 O9 1.584(12) 3_675
P2 O10 1.494(12) .
P2 O7 1.499(12) .
P2 O1 1.504(12) .
P2 O11 1.575(14) .
O6 U2 2.289(10) 2_655
O7 U2 2.269(11) 2_645
O9 C1 1.53(2) .
O9 P1 1.584(12) 3_675
O11 C10 1.29(4) .
N1 C4 1.39(2) .
N1 C3 1.40(2) .
N1 C6 1.46(2) .
N2 C3 1.36(2) .
N2 C2 1.37(2) .
N2 C5 1.57(2) .
C1 C7 1.54(2) .
C2 C4 1.34(2) .
C5 C8 1.44(3) .
C10 C9 1.36(3) .
